data_4075418
loop_
_publ_author_name
'Wang, Jianhui'
'Smith, Joanna'
'Zheng, Chong'
'Maguire, John A.'
'Hosmane, Narayan S.'

_publ_section_title
;
 Chemistry of C-Trimethylsilyl-Substituted Heterocarboranes. 32. Synthetic
 and Structural Investigations on Half-Sandwich
 Lanthanacarboranes:&#x00A0; Important Synthons in Metallacarborane
 Chemistry
;
_journal_issue 17
_journal_name_full Organometallics
_journal_page_first 4118
_journal_paper_doi 10.1021/om060268k
_journal_volume 25
_journal_year 2006
_chemical_formula_sum 'C22 H40 B4 Er O Si2'
_chemical_formula_weight 587.22
_chemical_name_systematic
; 
 ? 
;
_space_group_IT_number 14
_symmetry_cell_setting monoclinic
_symmetry_space_group_name_Hall '-P 2yn'
_symmetry_space_group_name_H-M 'P 1 21/n 1'
_atom_sites_solution_hydrogens geom
_atom_sites_solution_primary direct
_atom_sites_solution_secondary difmap
_audit_creation_method SHELXL-97
_cell_angle_alpha 90.00
_cell_angle_beta 102.081(2)
_cell_angle_gamma 90.00
_cell_formula_units_Z 4
_cell_length_a 8.0829(9)
_cell_length_b 23.889(3)
_cell_length_c 14.8139(15)
_cell_measurement_reflns_used 315
_cell_measurement_temperature 203(2)
_cell_measurement_theta_max 14
_cell_measurement_theta_min -14
_cell_volume 2797.1(5)
_computing_cell_refinement 'SMART and SAINT (Bruker, 1999)'
_computing_data_collection 'SMART (Bruker, 1999)'
_computing_data_reduction 'SAINT (Bruker, 1999)'
_computing_molecular_graphics 'SHELXTL (Sheldrick, 1997)'
_computing_publication_material 'SHELXTL (Sheldrick, 1997)'
_computing_structure_refinement 'SHELXTL (Sheldrick, 1997)'
_computing_structure_solution 'SIR97 (Altomare et al., 1999)'
_diffrn_ambient_temperature 203(2)
_diffrn_detector_area_resol_mean 0
_diffrn_measured_fraction_theta_full 0.999
_diffrn_measured_fraction_theta_max 0.999
_diffrn_measurement_device_type 'Siemens SMART CCD  PLATFORM'
_diffrn_measurement_method '\w scans'
_diffrn_radiation_monochromator graphite
_diffrn_radiation_source 'fine-focus sealed tube'
_diffrn_radiation_type MoK\a
_diffrn_radiation_wavelength 0.71073
_diffrn_reflns_av_R_equivalents 0.0358
_diffrn_reflns_av_sigmaI/netI 0.0279
_diffrn_reflns_limit_h_max 9
_diffrn_reflns_limit_h_min -9
_diffrn_reflns_limit_k_max 28
_diffrn_reflns_limit_k_min -28
_diffrn_reflns_limit_l_max 17
_diffrn_reflns_limit_l_min -17
_diffrn_reflns_number 20870
_diffrn_reflns_theta_full 25.00
_diffrn_reflns_theta_max 25.00
_diffrn_reflns_theta_min 1.64
_diffrn_standards_decay_% 0
_diffrn_standards_interval_count 0
_diffrn_standards_interval_time 0
_diffrn_standards_number 0
_exptl_absorpt_coefficient_mu 3.097
_exptl_absorpt_correction_T_max 1.000
_exptl_absorpt_correction_T_min 0.356768
_exptl_absorpt_correction_type multi-scan
_exptl_absorpt_process_details 'SADABS (Sheldrick, 2000)'
_exptl_crystal_colour light-pink
_exptl_crystal_density_diffrn 1.394
_exptl_crystal_density_method 'not measured'
_exptl_crystal_description fragment
_exptl_crystal_F_000 1184
_exptl_crystal_size_max 0.30
_exptl_crystal_size_mid 0.20
_exptl_crystal_size_min 0.18
_refine_diff_density_max 0.643
_refine_diff_density_min -0.720
_refine_diff_density_rms 0.082
_refine_ls_extinction_coef 0.00011(9)
_refine_ls_extinction_expression Fc^*^=kFc[1+0.001xFc^2^\l^3^/sin(2\q)]^-1/4^
_refine_ls_extinction_method SHELXL
_refine_ls_goodness_of_fit_ref 1.386
_refine_ls_hydrogen_treatment constr
_refine_ls_matrix_type full
_refine_ls_number_parameters 312
_refine_ls_number_reflns 4940
_refine_ls_number_restraints 0
_refine_ls_restrained_S_all 1.386
_refine_ls_R_factor_all 0.0621
_refine_ls_R_factor_gt 0.0570
_refine_ls_shift/su_max 0.024
_refine_ls_shift/su_mean 0.001
_refine_ls_structure_factor_coef Fsqd
_refine_ls_weighting_details 'calc w=1/[\s^2^(Fo^2^)+(0.0128P)^2^+8.8131P] where P=(Fo^2^+2Fc^2^)/3'
_refine_ls_weighting_scheme calc
_refine_ls_wR_factor_gt 0.0961
_refine_ls_wR_factor_ref 0.0976
_reflns_number_gt 4726
_reflns_number_total 4940
_reflns_threshold_expression >2sigma(I)
_cod_data_source_file om060268ksi20060525_065827.cif
_cod_data_source_block C29_hos249
_cod_original_sg_symbol_H-M 'P 21/n'
_cod_database_code 4075418

loop_
_symmetry_equiv_pos_as_xyz
'x, y, z'
'-x+1/2, y+1/2, -z+1/2'
'-x, -y, -z'
'x-1/2, -y-1/2, z-1/2'

loop_
_atom_site_label
_atom_site_type_symbol
_atom_site_fract_x
_atom_site_fract_y
_atom_site_fract_z
_atom_site_U_iso_or_equiv
_atom_site_adp_type
_atom_site_occupancy
_atom_site_symmetry_multiplicity
_atom_site_calc_flag
_atom_site_refinement_flags
Er Er 0.95592(4) 0.241817(12) 0.47610(2) 0.04728(12) Uani 1 1 d .
Si1 Si 0.8442(3) 0.46791(9) 0.19210(15) 0.0668(6) Uani 1 1 d .
Si2 Si 0.6264(2) 0.42900(8) 0.39025(16) 0.0568(5) Uani 1 1 d .
C1 C 0.8627(9) 0.4026(3) 0.2626(4) 0.0471(16) Uani 1 1 d .
C2 C 0.7785(8) 0.3876(3) 0.3380(4) 0.0440(15) Uani 1 1 d .
B3 B 0.8602(10) 0.3382(3) 0.3944(5) 0.0448(17) Uani 1 1 d .
H3 H 0.7518 0.3293 0.4274 0.32(10) Uiso 1 1 calc R
B4 B 1.0228(10) 0.3182(3) 0.3528(5) 0.0462(18) Uani 1 1 d .
H4 H 1.1152 0.2867 0.3387 0.24(7) Uiso 1 1 calc R
B5 B 1.0060(10) 0.3616(3) 0.2562(5) 0.0511(19) Uani 1 1 d .
H5 H 1.0964 0.3682 0.2215 0.06(2) Uiso 1 1 calc R
B6 B 0.9985(9) 0.3908(3) 0.3648(5) 0.0431(17) Uani 1 1 d .
H6 H 1.0904 0.4191 0.4089 0.046(17) Uiso 1 1 calc R
O11 O 1.1139(8) 0.1842(2) 0.3945(4) 0.0789(17) Uani 1 1 d .
C12 C 1.2418(15) 0.1448(6) 0.4286(11) 0.119(4) Uani 1 1 d .
H12A H 1.2129 0.1226 0.4788 0.23(9) Uiso 1 1 calc R
H12B H 1.3508 0.1633 0.4510 0.21(7) Uiso 1 1 calc R
C13 C 1.246(3) 0.1091(9) 0.3466(17) 0.201(10) Uani 1 1 d .
H13A H 1.3641 0.1024 0.3422 0.43(19) Uiso 1 1 calc R
H13B H 1.1931 0.0729 0.3530 0.22(9) Uiso 1 1 calc R
C14 C 1.160(3) 0.1365(8) 0.2665(15) 0.173(7) Uani 1 1 d .
H14A H 1.2387 0.1486 0.2285 0.4(2) Uiso 1 1 calc R
H14B H 1.0755 0.1115 0.2298 0.22(9) Uiso 1 1 calc R
C15 C 1.083(3) 0.1813(7) 0.2958(9) 0.187(8) Uani 1 1 d .
H15A H 0.9607 0.1789 0.2712 0.12(5) Uiso 1 1 calc R
H15B H 1.1245 0.2155 0.2717 0.25(10) Uiso 1 1 calc R
C21 C 0.6310(11) 0.2294(4) 0.4101(7) 0.078(3) Uani 1 1 d .
H21 H 0.5749 0.2597 0.3764 0.08(3) Uiso 1 1 calc R
C22 C 0.6557(12) 0.2218(5) 0.5043(8) 0.087(3) Uani 1 1 d .
H22 H 0.6193 0.2464 0.5458 0.07(2) Uiso 1 1 calc R
C23 C 0.7426(13) 0.1725(5) 0.5277(7) 0.091(3) Uani 1 1 d .
H23 H 0.7753 0.1574 0.5874 0.11(3) Uiso 1 1 calc R
C24 C 0.7727(12) 0.1493(4) 0.4475(7) 0.083(3) Uani 1 1 d .
H24 H 0.8300 0.1155 0.4427 0.08(3) Uiso 1 1 calc R
C25 C 0.7025(12) 0.1850(4) 0.3746(6) 0.078(3) Uani 1 1 d .
H25 H 0.7043 0.1794 0.3120 0.08(3) Uiso 1 1 calc R
C31 C 1.0227(14) 0.2598(7) 0.6512(6) 0.107(4) Uani 1 1 d .
H31 H 0.9289 0.2563 0.6791 0.10(3) Uiso 1 1 calc R
C32 C 1.1299(12) 0.2188(4) 0.6400(5) 0.072(2) Uani 1 1 d .
H32 H 1.1260 0.1814 0.6590 0.09(3) Uiso 1 1 calc R
C33 C 1.2440(13) 0.2414(7) 0.5964(7) 0.112(4) Uani 1 1 d .
H33 H 1.3349 0.2224 0.5795 0.19(6) Uiso 1 1 calc R
C34 C 1.206(3) 0.2964(10) 0.5809(10) 0.178(12) Uani 1 1 d .
H34 H 1.2631 0.3222 0.5509 0.24(8) Uiso 1 1 calc R
C35 C 1.073(3) 0.3063(6) 0.6158(11) 0.166(10) Uani 1 1 d .
H35 H 1.0203 0.3414 0.6159 0.15(5) Uiso 1 1 calc R
C101 C 0.8726(19) 0.5336(4) 0.2630(8) 0.109(4) Uani 1 1 d .
H10A H 0.8623 0.5658 0.2225 0.17(5) Uiso 1 1 calc R
H10B H 0.9837 0.5335 0.3035 0.12(4) Uiso 1 1 calc R
H10C H 0.7865 0.5354 0.2997 0.15(6) Uiso 1 1 calc R
C102 C 0.6351(14) 0.4695(5) 0.1085(8) 0.102(4) Uani 1 1 d .
H10D H 0.6265 0.5035 0.0721 0.14(4) Uiso 1 1 calc R
H10E H 0.5444 0.4685 0.1423 0.19(7) Uiso 1 1 calc R
H10F H 0.6261 0.4373 0.0679 0.12(4) Uiso 1 1 calc R
C103 C 1.0104(14) 0.4678(4) 0.1211(7) 0.095(3) Uani 1 1 d .
H10G H 1.0013 0.5017 0.0845 0.10(3) Uiso 1 1 calc R
H10H H 0.9947 0.4355 0.0805 0.16(5) Uiso 1 1 calc R
H10I H 1.1215 0.4660 0.1616 0.13(4) Uiso 1 1 calc R
C201 C 0.4625(16) 0.4677(7) 0.3079(10) 0.126(4) Uani 1 1 d .
H20A H 0.4045 0.4423 0.2607 0.20(8) Uiso 1 1 calc R
H20B H 0.5153 0.4974 0.2794 0.29(12) Uiso 1 1 calc R
H20C H 0.3816 0.4838 0.3406 0.13(4) Uiso 1 1 calc R
C202 C 0.5061(15) 0.3806(5) 0.4509(10) 0.106(4) Uani 1 1 d .
H20D H 0.4414 0.3547 0.4067 0.23(9) Uiso 1 1 calc R
H20E H 0.4297 0.4020 0.4800 0.19(6) Uiso 1 1 calc R
H20F H 0.5843 0.3598 0.4976 0.25(9) Uiso 1 1 calc R
C203 C 0.7459(15) 0.4764(6) 0.4807(11) 0.131(5) Uani 1 1 d .
H20G H 0.6670 0.4979 0.5079 0.17(5) Uiso 1 1 calc R
H20H H 0.8151 0.5017 0.4531 0.37(15) Uiso 1 1 calc R
H20I H 0.8179 0.4544 0.5282 0.24(9) Uiso 1 1 calc R

loop_
_atom_site_aniso_label
_atom_site_aniso_U_11
_atom_site_aniso_U_22
_atom_site_aniso_U_33
_atom_site_aniso_U_23
_atom_site_aniso_U_13
_atom_site_aniso_U_12
Er 0.0578(2) 0.04309(18) 0.03707(17) 0.00467(13) 0.00104(12) 0.00326(15)
Si1 0.0900(17) 0.0473(12) 0.0549(12) 0.0163(9) -0.0038(11) -0.0019(11)
Si2 0.0436(11) 0.0502(11) 0.0742(14) -0.0076(10) 0.0071(10) 0.0067(9)
C1 0.058(4) 0.038(3) 0.041(4) 0.000(3) -0.002(3) 0.000(3)
C2 0.045(4) 0.041(3) 0.042(3) -0.002(3) -0.001(3) 0.000(3)
B3 0.046(4) 0.042(4) 0.044(4) 0.000(3) 0.005(3) 0.003(3)
B4 0.050(4) 0.038(4) 0.052(5) 0.002(3) 0.016(4) 0.007(3)
B5 0.055(5) 0.056(5) 0.045(4) 0.000(4) 0.016(4) -0.003(4)
B6 0.041(4) 0.040(4) 0.047(4) 0.001(3) 0.005(3) 0.003(3)
O11 0.108(5) 0.053(3) 0.078(4) 0.005(3) 0.022(3) 0.030(3)
C12 0.079(8) 0.101(8) 0.177(13) -0.011(10) 0.026(8) 0.036(7)
C13 0.200(19) 0.123(15) 0.27(3) -0.076(16) 0.024(17) 0.079(14)
C14 0.25(2) 0.131(13) 0.161(16) -0.039(13) 0.104(17) 0.033(16)
C15 0.31(3) 0.162(16) 0.086(9) -0.041(10) 0.028(13) 0.129(14)
C21 0.066(5) 0.059(5) 0.098(7) 0.009(5) -0.011(5) -0.015(4)
C22 0.069(6) 0.095(7) 0.101(8) -0.023(6) 0.028(6) -0.024(5)
C23 0.097(7) 0.105(8) 0.066(6) 0.026(6) 0.004(5) -0.047(6)
C24 0.101(7) 0.047(5) 0.092(7) 0.006(5) -0.002(6) -0.015(5)
C25 0.094(7) 0.067(6) 0.062(6) 0.000(4) -0.013(5) -0.022(5)
C31 0.076(7) 0.188(14) 0.047(5) -0.037(7) -0.007(5) 0.031(8)
C32 0.076(6) 0.079(6) 0.050(5) 0.020(4) -0.013(4) -0.004(5)
C33 0.055(6) 0.210(15) 0.064(6) -0.002(8) -0.004(5) 0.002(8)
C34 0.20(2) 0.23(2) 0.058(8) 0.056(12) -0.061(10) -0.147(19)
C35 0.28(3) 0.061(7) 0.096(12) -0.029(8) -0.110(13) 0.031(12)
C101 0.174(12) 0.046(5) 0.093(7) 0.013(5) 0.001(10) -0.013(6)
C102 0.109(9) 0.089(8) 0.090(7) 0.039(7) -0.022(7) 0.010(6)
C103 0.118(9) 0.089(7) 0.076(6) 0.038(6) 0.012(6) -0.017(6)
C201 0.089(8) 0.142(11) 0.147(11) 0.026(11) 0.022(9) 0.061(8)
C202 0.091(7) 0.098(8) 0.147(10) 0.014(8) 0.067(8) 0.026(7)
C203 0.083(7) 0.141(10) 0.168(12) -0.104(10) 0.022(9) 0.001(8)

loop_
_atom_type_symbol
_atom_type_description
_atom_type_scat_dispersion_real
_atom_type_scat_dispersion_imag
_atom_type_scat_source
C C 0.0033 0.0016 'International Tables Vol C Tables 4.2.6.8 and 6.1.1.4'
B B 0.0013 0.0007 'International Tables Vol C Tables 4.2.6.8 and 6.1.1.4'
Si Si 0.0817 0.0704 'International Tables Vol C Tables 4.2.6.8 and 6.1.1.4'
Er Er -0.2586 4.9576 'International Tables Vol C Tables 4.2.6.8 and 6.1.1.4'
O O 0.0106 0.0060 'International Tables Vol C Tables 4.2.6.8 and 6.1.1.4'
H H 0.0000 0.0000 'International Tables Vol C Tables 4.2.6.8 and 6.1.1.4'

loop_
_geom_angle_atom_site_label_1
_geom_angle_atom_site_label_2
_geom_angle_atom_site_label_3
_geom_angle
O11 Er C31 126.1(3)
O11 Er C22 126.7(3)
C31 Er C22 82.8(4)
O11 Er C35 127.3(5)
C31 Er C35 29.7(4)
C22 Er C35 100.2(6)
O11 Er C32 96.3(3)
C31 Er C32 30.1(3)
C22 Er C32 98.8(3)
C35 Er C32 49.0(4)
O11 Er C23 103.9(3)
C31 Er C23 79.8(4)
C22 Er C23 30.7(3)
C35 Er C23 107.1(6)
C32 Er C23 81.6(3)
O11 Er C33 81.2(3)
C31 Er C33 49.1(3)
C22 Er C33 128.2(4)
C35 Er C33 48.4(5)
C32 Er C33 29.9(3)
C23 Er C33 110.2(4)
O11 Er C34 99.2(6)
C31 Er C34 49.2(5)
C22 Er C34 128.8(6)
C35 Er C34 29.0(5)
C32 Er C34 49.6(4)
C23 Er C34 127.9(4)
C33 Er C34 30.0(5)
O11 Er C21 110.4(3)
C31 Er C21 112.2(4)
C22 Er C21 30.7(3)
C35 Er C21 122.3(6)
C32 Er C21 129.0(3)
C23 Er C21 50.8(3)
C33 Er C21 158.8(4)
C34 Er C21 149.8(7)
O11 Er B3 114.2(2)
C31 Er B3 107.2(4)
C22 Er B3 92.3(3)
C35 Er B3 82.6(4)
C32 Er B3 131.5(3)
C23 Er B3 122.5(3)
C33 Er B3 116.6(4)
C34 Er B3 87.3(5)
C21 Er B3 75.7(3)
O11 Er C24 77.1(3)
C31 Er C24 107.1(4)
C22 Er C24 50.2(3)
C35 Er C24 136.2(6)
C32 Er C24 98.5(3)
C23 Er C24 30.3(3)
C33 Er C24 119.6(4)
C34 Er C24 147.8(5)
C21 Er C24 50.3(3)
B3 Er C24 123.7(3)
O11 Er C25 81.3(3)
C31 Er C25 129.2(4)
C22 Er C25 50.1(3)
C35 Er C25 150.1(6)
C32 Er C25 128.7(3)
C23 Er C25 50.4(3)
C33 Er C25 148.9(4)
C34 Er C25 178.3(4)
C21 Er C25 30.0(3)
B3 Er C25 94.0(2)
C24 Er C25 30.7(2)
C1 Si1 C103 109.3(4)
C1 Si1 C101 113.6(4)
C103 Si1 C101 107.3(6)
C1 Si1 C102 110.0(4)
C103 Si1 C102 106.4(6)
C101 Si1 C102 109.9(6)
C201 Si2 C202 104.8(7)
C201 Si2 C203 111.2(8)
C202 Si2 C203 106.0(8)
C201 Si2 C2 115.8(5)
C202 Si2 C2 109.1(4)
C203 Si2 C2 109.4(4)
C2 C1 B5 111.6(5)
C2 C1 B6 66.3(4)
B5 C1 B6 66.0(4)
C2 C1 Si1 129.3(5)
B5 C1 Si1 118.1(5)
B6 C1 Si1 126.8(4)
C1 C2 B3 113.0(6)
C1 C2 B6 63.2(4)
B3 C2 B6 66.5(4)
C1 C2 Si2 129.5(5)
B3 C2 Si2 115.6(5)
B6 C2 Si2 127.8(4)
C2 B3 B4 108.2(6)
C2 B3 B6 62.8(4)
B4 B3 B6 61.5(4)
C2 B3 Er 169.7(5)
B4 B3 Er 74.7(4)
B6 B3 Er 125.7(4)
B3 B4 B5 101.7(5)
B3 B4 B6 63.7(4)
B5 B4 B6 60.4(4)
B3 B4 Er 69.8(4)
B5 B4 Er 163.0(5)
B6 B4 Er 123.5(4)
C1 B5 B4 104.9(6)
C1 B5 B6 61.4(4)
B4 B5 B6 60.0(4)
C1 B6 C2 50.5(4)
C1 B6 B4 98.0(5)
C2 B6 B4 93.7(5)
C1 B6 B5 52.6(4)
C2 B6 B5 90.2(5)
B4 B6 B5 59.6(4)
C1 B6 B3 90.8(5)
C2 B6 B3 50.7(4)
B4 B6 B3 54.8(4)
B5 B6 B3 95.1(5)
C12 O11 C15 106.9(9)
C12 O11 Er 129.5(7)
C15 O11 Er 123.4(7)
O11 C12 C13 103.4(12)
C14 C13 C12 109.1(14)
C15 C14 C13 106.2(16)
C14 C15 O11 111.9(15)
C25 C21 C22 107.8(9)
C25 C21 Er 76.1(5)
C22 C21 Er 73.5(5)
C23 C22 C21 108.9(9)
C23 C22 Er 75.7(5)
C21 C22 Er 75.8(5)
C24 C23 C22 107.5(9)
C24 C23 Er 75.9(5)
C22 C23 Er 73.6(5)
C23 C24 C25 107.7(9)
C23 C24 Er 73.7(5)
C25 C24 Er 74.8(5)
C21 C25 C24 108.2(9)
C21 C25 Er 73.9(5)
C24 C25 Er 74.6(5)
C35 C31 C32 107.6(13)
C35 C31 Er 76.0(7)
C32 C31 Er 75.9(5)
C31 C32 C33 107.0(11)
C31 C32 Er 74.0(5)
C33 C32 Er 76.0(5)
C32 C33 C34 108.2(13)
C32 C33 Er 74.1(5)
C34 C33 Er 75.0(7)
C35 C34 C33 106.7(14)
C35 C34 Er 74.4(9)
C33 C34 Er 74.9(8)
C34 C35 C31 110.4(16)
C34 C35 Er 76.6(9)
C31 C35 Er 74.2(6)

loop_
_geom_bond_atom_site_label_1
_geom_bond_atom_site_label_2
_geom_bond_distance
Er O11 2.373(5)
Er C31 2.573(8)
Er C22 2.591(9)
Er C35 2.594(11)
Er C32 2.597(7)
Er C23 2.618(8)
Er C33 2.619(9)
Er C34 2.620(14)
Er C21 2.621(8)
Er B3 2.641(7)
Er C24 2.646(8)
Er C25 2.648(8)
Si1 C1 1.867(6)
Si1 C103 1.871(10)
Si1 C101 1.875(9)
Si1 C102 1.875(9)
Si2 C201 1.850(10)
Si2 C202 1.859(10)
Si2 C203 1.863(10)
Si2 C2 1.867(7)
C1 C2 1.468(9)
C1 B5 1.534(10)
C1 B6 1.697(9)
C2 B3 1.515(9)
C2 B6 1.741(9)
B3 B4 1.636(11)
B3 B6 1.795(11)
B4 B5 1.750(11)
B4 B6 1.759(10)
B5 B6 1.766(10)
O11 C12 1.412(11)
O11 C15 1.433(13)
C12 C13 1.490(19)
C13 C14 1.41(2)
C14 C15 1.351(17)
C21 C25 1.365(12)
C21 C22 1.380(13)
C22 C23 1.379(13)
C23 C24 1.378(13)
C24 C25 1.401(11)
C31 C35 1.326(19)
C31 C32 1.342(13)
C32 C33 1.345(14)
C33 C34 1.36(2)
C34 C35 1.31(2)
